data_4103474
loop_
_publ_author_name
'Pabitra Baran Chatterjee'
'Anandalok Audhya'
'Subhajit Bhattacharya'
'Sk Md Towsif Abtab'
'Kisholoy Bhattacharya'
'Muktimoy Chaudhury'

_publ_section_title
;
 Single Crystal-to-Single Crystal Irreversible Transformation from a
 Discrete Vanadium(V)-Alcoholate to an Aldehydic-Vanadium(IV) Oligomer
;
_journal_name_full 'Journal of the American Chemical Society'
_journal_page_first 15842
_journal_page_last 15845
_journal_paper_doi 10.1021/ja103451j
_journal_volume 132
_journal_year 2010
_chemical_formula_sum 'C18 H18 O8 V2'
_chemical_formula_weight 464.20
_chemical_name_systematic
; 
 ? 
;
_space_group_IT_number 14
_symmetry_cell_setting monoclinic
_symmetry_space_group_name_Hall '-P 2ybc'
_symmetry_space_group_name_H-M 'P 1 21/c 1'
_atom_sites_solution_hydrogens geom
_atom_sites_solution_primary direct
_atom_sites_solution_secondary difmap
_audit_creation_method SHELXL-97
_cell_angle_alpha 90.00
_cell_angle_beta 108.564(2)
_cell_angle_gamma 90.00
_cell_formula_units_Z 2
_cell_length_a 11.451(2)
_cell_length_b 5.1520(11)
_cell_length_c 15.930(3)
_cell_measurement_reflns_used 1356
_cell_measurement_temperature 296(2)
_cell_measurement_theta_max 25.77
_cell_measurement_theta_min 1.94
_cell_volume 890.9(3)
_computing_cell_refinement 'Bruker SMART APEX II'
_computing_data_collection 'Bruker SMART APEX II'
_computing_data_reduction 'SAINT-plus (bruker, 1999)'
_computing_molecular_graphics 'Bruker SHELXTL V6.10'
_computing_publication_material 'Bruker SHELXTL V6.10'
_computing_structure_refinement 'SHELXL-97 (Sheldrick, 1997)'
_computing_structure_solution 'SHELXS-97 (Sheldrick, 1990)'
_diffrn_ambient_temperature 296(2)
_diffrn_measured_fraction_theta_full 0.999
_diffrn_measured_fraction_theta_max 0.999
_diffrn_measurement_device_type '\p and \w scans'
_diffrn_radiation_monochromator graphite
_diffrn_radiation_source 'fine-focus sealed tube'
_diffrn_radiation_type MoK\a
_diffrn_radiation_wavelength 0.71073
_diffrn_reflns_av_R_equivalents 0.0403
_diffrn_reflns_av_sigmaI/netI 0.0357
_diffrn_reflns_limit_h_max 14
_diffrn_reflns_limit_h_min -14
_diffrn_reflns_limit_k_max 6
_diffrn_reflns_limit_k_min -6
_diffrn_reflns_limit_l_max 19
_diffrn_reflns_limit_l_min -19
_diffrn_reflns_number 5452
_diffrn_reflns_theta_full 26.00
_diffrn_reflns_theta_max 26.00
_diffrn_reflns_theta_min 1.88
_diffrn_standards_decay_% <1
_exptl_absorpt_coefficient_mu 1.095
_exptl_absorpt_correction_T_max 0.990
_exptl_absorpt_correction_T_min 0.905
_exptl_absorpt_correction_type multi-scan
_exptl_absorpt_process_details 'SADABS (Sheldrick, 1996)'
_exptl_crystal_colour red-brown
_exptl_crystal_density_diffrn 1.730
_exptl_crystal_density_method 'not measured'
_exptl_crystal_description block
_exptl_crystal_F_000 472
_exptl_crystal_size_max 0.309
_exptl_crystal_size_mid 0.08
_exptl_crystal_size_min 0.01
_refine_diff_density_max 0.341
_refine_diff_density_min -0.392
_refine_diff_density_rms 0.059
_refine_ls_extinction_method none
_refine_ls_goodness_of_fit_ref 1.021
_refine_ls_hydrogen_treatment constr
_refine_ls_matrix_type full
_refine_ls_number_parameters 128
_refine_ls_number_reflns 1755
_refine_ls_number_restraints 0
_refine_ls_restrained_S_all 1.021
_refine_ls_R_factor_all 0.0558
_refine_ls_R_factor_gt 0.0401
_refine_ls_shift/su_max 0.000
_refine_ls_shift/su_mean 0.000
_refine_ls_structure_factor_coef Fsqd
_refine_ls_weighting_details 'calc w=1/[\s^2^(Fo^2^)+(0.0800P)^2^+0.0000P] where P=(Fo^2^+2Fc^2^)/3'
_refine_ls_weighting_scheme calc
_refine_ls_wR_factor_gt 0.1128
_refine_ls_wR_factor_ref 0.1237
_reflns_number_gt 1170
_reflns_number_total 1755
_reflns_threshold_expression >2sigma(I)
_cod_data_source_file ja103451j_si_003.cif
_cod_data_source_block MC2_DAY-8
_cod_database_code 4103474

loop_
_symmetry_equiv_pos_as_xyz
'x, y, z'
'-x, y+1/2, -z+1/2'
'-x, -y, -z'
'x, -y-1/2, z-1/2'

loop_
_atom_site_label
_atom_site_type_symbol
_atom_site_fract_x
_atom_site_fract_y
_atom_site_fract_z
_atom_site_U_iso_or_equiv
_atom_site_adp_type
_atom_site_occupancy
_atom_site_symmetry_multiplicity
_atom_site_calc_flag
_atom_site_refinement_flags
V1 V 0.54203(6) 0.23001(11) 0.44834(4) 0.0417(3) Uani 1 1 d .
C1 C 0.6731(3) 0.1336(6) 0.6447(2) 0.0371(9) Uani 1 1 d .
C6 C 0.6871(4) 0.0052(7) 0.7245(3) 0.0443(10) Uani 1 1 d .
C2 C 0.7528(3) 0.3363(7) 0.6428(2) 0.0416(9) Uani 1 1 d .
C3 C 0.8447(3) 0.4064(8) 0.7206(3) 0.0507(10) Uani 1 1 d .
H5 H 0.8973 0.5424 0.7190 0.061 Uiso 1 1 calc R
C4 C 0.8604(4) 0.2811(8) 0.8001(3) 0.0514(11) Uani 1 1 d .
C5 C 0.7811(4) 0.0806(8) 0.8003(3) 0.0510(11) Uani 1 1 d .
H3 H 0.7907 -0.0079 0.8530 0.061 Uiso 1 1 calc R
C7 C 0.6014(4) -0.2048(7) 0.7341(3) 0.0513(11) Uani 1 1 d .
H8A H 0.6455 -0.3196 0.7820 0.062 Uiso 1 1 calc R
H8B H 0.5343 -0.1267 0.7501 0.062 Uiso 1 1 calc R
C8 C 0.7400(4) 0.5005(8) 0.5619(3) 0.0490(10) Uani 1 1 d .
H7A H 0.7726 0.6724 0.5805 0.059 Uiso 1 1 calc R
H7B H 0.7885 0.4241 0.5282 0.059 Uiso 1 1 calc R
C9 C 0.9550(4) 0.3730(10) 0.8852(3) 0.0776(15) Uani 1 1 d .
H9A H 1.0199 0.4637 0.8714 0.116 Uiso 1 1 calc R
H9B H 0.9886 0.2261 0.9220 0.116 Uiso 1 1 calc R
H9C H 0.9163 0.4875 0.9159 0.116 Uiso 1 1 calc R
O3 O 0.6153(2) 0.5232(4) 0.50634(17) 0.0439(7) Uani 1 1 d .
O2 O 0.5783(2) 0.0653(4) 0.56931(15) 0.0394(6) Uani 1 1 d .
O1 O 0.5531(3) -0.3492(5) 0.65789(17) 0.0500(7) Uani 1 1 d .
O4 O 0.6504(3) 0.0975(5) 0.42273(18) 0.0548(8) Uani 1 1 d .

loop_
_atom_site_aniso_label
_atom_site_aniso_U_11
_atom_site_aniso_U_22
_atom_site_aniso_U_33
_atom_site_aniso_U_23
_atom_site_aniso_U_13
_atom_site_aniso_U_12
V1 0.0545(5) 0.0345(4) 0.0330(5) -0.0030(3) 0.0095(3) -0.0081(3)
C1 0.038(2) 0.0324(18) 0.035(2) -0.0070(16) 0.0038(17) 0.0042(16)
C6 0.050(2) 0.040(2) 0.037(2) -0.0081(17) 0.0060(19) 0.0110(18)
C2 0.041(2) 0.0390(19) 0.040(2) -0.0077(17) 0.0057(18) 0.0015(17)
C3 0.036(2) 0.058(2) 0.052(3) -0.011(2) 0.006(2) -0.0015(18)
C4 0.039(2) 0.061(3) 0.045(3) -0.020(2) 0.000(2) 0.0038(19)
C5 0.056(3) 0.056(2) 0.033(2) -0.0082(19) 0.004(2) 0.015(2)
C7 0.069(3) 0.047(2) 0.033(2) -0.0015(18) 0.010(2) 0.008(2)
C8 0.047(2) 0.047(2) 0.050(3) -0.0059(18) 0.012(2) -0.0086(17)
C9 0.054(3) 0.105(4) 0.057(3) -0.019(3) -0.005(2) 0.000(3)
O3 0.0451(16) 0.0373(14) 0.0436(16) 0.0033(12) 0.0062(13) -0.0089(11)
O2 0.0468(15) 0.0320(12) 0.0317(14) -0.0007(11) 0.0018(12) -0.0081(11)
O1 0.0685(19) 0.0387(14) 0.0381(16) -0.0007(12) 0.0103(14) -0.0002(13)
O4 0.0625(18) 0.0517(16) 0.0519(18) -0.0054(14) 0.0206(15) -0.0040(14)

loop_
_atom_type_symbol
_atom_type_description
_atom_type_scat_dispersion_real
_atom_type_scat_dispersion_imag
_atom_type_scat_source
C C 0.0033 0.0016 'International Tables Vol C Tables 4.2.6.8 and 6.1.1.4'
H H 0.0000 0.0000 'International Tables Vol C Tables 4.2.6.8 and 6.1.1.4'
O O 0.0106 0.0060 'International Tables Vol C Tables 4.2.6.8 and 6.1.1.4'
V V 0.3005 0.5294 'International Tables Vol C Tables 4.2.6.8 and 6.1.1.4'

loop_
_geom_angle_atom_site_label_1
_geom_angle_atom_site_label_2
_geom_angle_atom_site_label_3
_geom_angle
_geom_angle_site_symmetry_1
_geom_angle_site_symmetry_3
O4 V1 O1 101.19(14) . 3_656
O4 V1 O3 102.46(13) . .
O1 V1 O3 103.62(11) 3_656 .
O4 V1 O2 101.33(12) . 3_656
O1 V1 O2 86.80(11) 3_656 3_656
O3 V1 O2 151.51(12) . 3_656
O4 V1 O2 97.17(13) . .
O1 V1 O2 156.29(12) 3_656 .
O3 V1 O2 86.75(10) . .
O2 V1 O2 74.91(10) 3_656 .
O2 C1 C2 120.7(3) . .
O2 C1 C6 120.0(3) . .
C2 C1 C6 119.3(3) . .
C5 C6 C1 119.3(4) . .
C5 C6 C7 117.6(4) . .
C1 C6 C7 123.0(3) . .
C1 C2 C3 119.3(4) . .
C1 C2 C8 123.5(3) . .
C3 C2 C8 117.1(4) . .
C4 C3 C2 122.3(4) . .
C5 C4 C3 117.4(4) . .
C5 C4 C9 121.1(4) . .
C3 C4 C9 121.4(4) . .
C4 C5 C6 122.4(4) . .
O1 C7 C6 113.0(3) . .
O3 C8 C2 112.5(3) . .
C8 O3 V1 117.0(2) . .
C1 O2 V1 128.8(2) . 3_656
C1 O2 V1 125.9(2) . .
V1 O2 V1 105.09(10) 3_656 .
C7 O1 V1 126.5(2) . 3_656

loop_
_geom_bond_atom_site_label_1
_geom_bond_atom_site_label_2
_geom_bond_distance
_geom_bond_site_symmetry_2
V1 O4 1.579(3) .
V1 O1 1.804(3) 3_656
V1 O3 1.829(2) .
V1 O2 2.011(2) 3_656
V1 O2 2.024(2) .
C1 O2 1.384(4) .
C1 C2 1.394(5) .
C1 C6 1.396(5) .
C6 C5 1.393(5) .
C6 C7 1.501(6) .
C2 C3 1.394(5) .
C2 C8 1.510(5) .
C3 C4 1.381(6) .
C4 C5 1.376(6) .
C4 C9 1.516(6) .
C7 O1 1.381(5) .
C8 O3 1.425(4) .
O2 V1 2.011(2) 3_656
O1 V1 1.804(3) 3_656
